data_7709363
loop_
_publ_author_name
'Hu, Lei'
'Sheng, Ming-Ming'
'Qin, Shun-Shun'
'Shi, Hua-Tian'
'Str\/omme, Maria'
'Zhang, Qian-Feng'
'Xu, Chao'

_publ_section_title
;
 Molecular surface modification of silver chalcogenolate clusters.
;
_journal_issue 8
_journal_name_full 'Dalton transactions (Cambridge, England : 2003)'
_journal_page_first 3241
_journal_page_last 3247
_journal_paper_doi 10.1039/d2dt00016d
_journal_volume 51
_journal_year 2022
_chemical_formula_moiety 'C78 H108 Ag12 F18 N6 O12 S6'
_chemical_formula_sum 'C78 H108 Ag12 F18 N6 O12 S6'
_chemical_formula_weight 3150.50
_space_group_crystal_system orthorhombic
_space_group_IT_number 64
_space_group_name_Hall '-C 2ac 2'
_space_group_name_H-M_alt 'C m c e'
_atom_sites_solution_hydrogens geom
_audit_creation_date 2022-01-23
_audit_creation_method
;
Olex2 1.5
(compiled 2021.12.09 svn.r5202d8cf for OlexSys, GUI svn.r6439)
;
_audit_update_record
;
2022-01-24 deposited with the CCDC.	2022-01-25 downloaded from the CCDC.
;
_cell_angle_alpha 90
_cell_angle_beta 90
_cell_angle_gamma 90
_cell_formula_units_Z 4
_cell_length_a 29.633(14)
_cell_length_b 18.580(9)
_cell_length_c 19.796(10)
_cell_measurement_reflns_used 9280
_cell_measurement_temperature 296(2)
_cell_measurement_theta_max 27.1098
_cell_measurement_theta_min 2.4217
_cell_volume 10899(9)
_computing_cell_refinement 'Bruker SMART'
_computing_data_collection 'Bruker SMART'
_computing_data_reduction 'Bruker SAINT'
_computing_molecular_graphics 'Olex2 1.5 (Dolomanov et al., 2009)'
_computing_publication_material 'Olex2 1.5 (Dolomanov et al., 2009)'
_computing_structure_refinement 'SHELXL 2018/3 (Sheldrick, 2015)'
_computing_structure_solution 'Bruker SHELXTL'
_diffrn_ambient_temperature 296.15
_diffrn_measured_fraction_theta_full 0.999
_diffrn_measured_fraction_theta_max 0.989
_diffrn_measurement_device_type 'CCD area detector'
_diffrn_measurement_method 'phi and omega scans'
_diffrn_radiation_type MoK\a
_diffrn_radiation_wavelength 0.71073
_diffrn_reflns_av_R_equivalents 0.0385
_diffrn_reflns_av_unetI/netI 0.0301
_diffrn_reflns_Laue_measured_fraction_full 0.999
_diffrn_reflns_Laue_measured_fraction_max 0.989
_diffrn_reflns_limit_h_max 38
_diffrn_reflns_limit_h_min -35
_diffrn_reflns_limit_k_max 23
_diffrn_reflns_limit_k_min -21
_diffrn_reflns_limit_l_max 17
_diffrn_reflns_limit_l_min -25
_diffrn_reflns_number 32901
_diffrn_reflns_point_group_measured_fraction_full 0.999
_diffrn_reflns_point_group_measured_fraction_max 0.989
_diffrn_reflns_theta_full 25.242
_diffrn_reflns_theta_max 27.448
_diffrn_reflns_theta_min 2.422
_exptl_absorpt_coefficient_mu 2.301
_exptl_absorpt_correction_T_max 0.656
_exptl_absorpt_correction_T_min 0.620
_exptl_absorpt_correction_type multi-scan
_exptl_absorpt_process_details sadabs
_exptl_crystal_colour black
_exptl_crystal_colour_primary black
_exptl_crystal_density_diffrn 1.920
_exptl_crystal_description block
_exptl_crystal_F_000 6144
_exptl_crystal_size_max 0.23
_exptl_crystal_size_mid 0.22
_exptl_crystal_size_min 0.2
_refine_diff_density_max 0.581
_refine_diff_density_min -0.533
_refine_diff_density_rms 0.077
_refine_ls_extinction_method none
_refine_ls_goodness_of_fit_ref 1.015
_refine_ls_hydrogen_treatment constr
_refine_ls_matrix_type full
_refine_ls_number_parameters 376
_refine_ls_number_reflns 6288
_refine_ls_number_restraints 147
_refine_ls_restrained_S_all 1.045
_refine_ls_R_factor_all 0.0446
_refine_ls_R_factor_gt 0.0286
_refine_ls_shift/su_max 0.003
_refine_ls_shift/su_mean 0.000
_refine_ls_structure_factor_coef Fsqd
_refine_ls_weighting_details 'w=1/[\s^2^(Fo^2^)+(0.0246P)^2^+15.0237P] where P=(Fo^2^+2Fc^2^)/3'
_refine_ls_weighting_scheme calc
_refine_ls_wR_factor_gt 0.0600
_refine_ls_wR_factor_ref 0.0672
_reflns_Friedel_coverage 0.000
_reflns_number_gt 4828
_reflns_number_total 6288
_reflns_threshold_expression 'I > 2\s(I)'
_cod_data_source_file d2dt00016d2.cif
_cod_data_source_block cmca
_cod_depositor_comments 'Adding full bibliography for 7709363--7709369.cif.'
_cod_original_cell_volume 10900(9)
_cod_original_sg_symbol_Hall '-C 2bc 2'
_cod_database_code 7709363
_shelx_shelxl_version_number 2018/3
_shelx_space_group_comment
;
The symmetry employed for this shelxl refinement is uniquely defined
by the following loop, which should always be used as a source of
symmetry information in preference to the above space-group names.
They are only intended as comments.
;
_shelx_estimated_absorpt_t_max 0.656
_shelx_estimated_absorpt_t_min 0.620
_olex2_refinement_description
;
1. Fixed Uiso
 At 1.2 times of:
  All C(H) groups
 At 1.5 times of:
  All C(H,H,H) groups
2. Restrained distances
 F3-C5 \\sim F3A-C5A
 with sigma of 0.02
 F5-C6 \\sim F5A-C6
 with sigma of 0.04
 F4-C6 \\sim F4A-C6
 with sigma of 0.04
 F4-C5 \\sim F4A-C5A
 with sigma of 0.02
 F5-C5 \\sim F5A-C5A
 with sigma of 0.02
 F4-F5 \\sim F4A-F5A
 with sigma of 0.04
 C5-C6 \\sim C5A-C6
 with sigma of 0.02
 F3-F4 \\sim F3A-F4A
 with sigma of 0.04
 F3-F5 \\sim F3A-F5A
 with sigma of 0.04
 F3-C6 \\sim F3A-C6
 with sigma of 0.04
 F1-C14 \\sim F1A-C14
 with sigma of 0.02
 F2-C14 \\sim F2A-C14
 with sigma of 0.02
3. Rigid bond restraints
 F1, F1A, F2A, F2, C22, F5A, F3, F4, F3A, F4A, F5
 with sigma for 1-2 distances of 0.01 and sigma for 1-3 distances of 0.01
4. Uiso/Uaniso restraints and constraints
F4A \\sim F4 \\sim F3A \\sim F3 \\sim F5A \\sim F5 \\sim F1A \\sim F1 \\sim F2
\\sim F2A \\sim C22: within 2A with sigma of 0.01 and sigma for terminal atoms
of 0.02 within 2A
5. Rigid body (RIGU) restrains
 O3, O4, C6, F3A, F4A, F5A, C5A
 with sigma for 1-2 distances of 0.01 and sigma for 1-3 distances of 0.01
 F3, F4, F5, O3, O4, C5, C6
 with sigma for 1-2 distances of 0.01 and sigma for 1-3 distances of 0.01
 F3, F4, F5, O3, O4, C5, C6, F3A, F4A, F5A, C5A
 with sigma for 1-2 distances of 0.001 and sigma for 1-3 distances of 0.001
6. Others
 Sof(F3A)=Sof(F4A)=Sof(F5A)=Sof(C5A)=1-FVAR(1)
 Sof(F3)=Sof(F4)=Sof(F5)=Sof(C5)=FVAR(1)
 Sof(F2A)=1-FVAR(2)
 Sof(F1A)=0.5*(1-FVAR(3))
 Sof(F1)=0.5*FVAR(3)
 Sof(F2)=FVAR(2)
 Fixed Sof: H8A(0.5) H8B(0.5) H8C(0.5)
7.a Me refined with riding coordinates:
 C8(H8A,H8B,H8C)
7.b Aromatic/amide H refined with riding coordinates:
 C1(H1), C4(H4), C16(H16), C17(H17), C20(H20)
7.c Idealised Me refined as rotating group:
 C2(H2A,H2B,H2C), C7(H7A,H7B,H7C), C10(H10A,H10B,H10C), C12(H12A,H12B,H12C),
 C13(H13A,H13B,H13C), C19(H19A,H19B,H19C), C22(H22A,H22B,H22C)
;
_olex2_submission_special_instructions 'No special instructions were received'

loop_
_space_group_symop_operation_xyz
'x, y, z'
'-x, -y+1/2, z+1/2'
'-x, y+1/2, -z+1/2'
'x, -y, -z'
'x+1/2, y+1/2, z'
'-x+1/2, -y+1, z+1/2'
'-x+1/2, y+1, -z+1/2'
'x+1/2, -y+1/2, -z'
'-x, -y, -z'
'x, y-1/2, -z-1/2'
'x, -y-1/2, z-1/2'
'-x, y, z'
'-x+1/2, -y+1/2, -z'
'x+1/2, y, -z-1/2'
'x+1/2, -y, z-1/2'
'-x+1/2, y+1/2, z'

loop_
_atom_site_label
_atom_site_type_symbol
_atom_site_fract_x
_atom_site_fract_y
_atom_site_fract_z
_atom_site_U_iso_or_equiv
_atom_site_adp_type
_atom_site_occupancy
_atom_site_site_symmetry_order
_atom_site_calc_flag
_atom_site_refinement_flags_posn
_atom_site_refinement_flags_adp
_atom_site_refinement_flags_occupancy
_atom_site_disorder_assembly
_atom_site_disorder_group
Ag1 Ag 1.000000 0.12837(2) 0.56055(2) 0.04362(9) Uani 1 2 d S T P . .
Ag2 Ag 0.94850(2) -0.00708(2) 0.60728(2) 0.04327(7) Uani 1 1 d . . . . .
Ag3 Ag 1.06737(2) 0.16645(2) 0.43990(2) 0.05555(9) Uani 1 1 d . . . . .
Ag4 Ag 0.87040(2) 0.000000 0.500000 0.05982(12) Uani 1 2 d S T P . .
S1 S 1.08184(2) 0.10206(4) 0.55263(4) 0.03568(16) Uani 1 1 d . . . . .
S2 S 1.000000 -0.11033(5) 0.62333(5) 0.0344(2) Uani 1 2 d S T P . .
F1 F 1.000000 0.4066(6) 0.4839(5) 0.095(4) Uani 0.73(3) 2 d DS TU P A 1
F2 F 1.0316(4) 0.3958(4) 0.5847(6) 0.139(3) Uani 0.73(3) 1 d D U P A 1
F3 F 0.8108(3) -0.0360(5) 0.7617(4) 0.130(3) Uani 0.624(8) 1 d D U P B 1
F4 F 0.7864(3) -0.1076(6) 0.6877(4) 0.135(3) Uani 0.624(8) 1 d D U P B 1
F5 F 0.8353(3) -0.1427(5) 0.7576(4) 0.158(3) Uani 0.624(8) 1 d D U P B 1
O1 O 1.000000 0.26545(19) 0.48011(19) 0.0612(10) Uani 1 2 d S T P . .
O2 O 1.000000 0.25754(19) 0.5926(2) 0.0673(10) Uani 1 2 d S T P . .
O3 O 0.85832(9) -0.09047(15) 0.61386(14) 0.0648(7) Uani 1 1 d . . . . .
O4 O 0.89067(9) -0.02571(15) 0.69563(14) 0.0665(7) Uani 1 1 d . . . . .
N1 N 1.10639(10) 0.26479(15) 0.40361(15) 0.0515(7) Uani 1 1 d . . . . .
N2 N 0.79307(14) 0.000000 0.500000 0.0548(11) Uani 1 2 d S T P . .
C1 C 0.7008(2) 0.000000 0.500000 0.085(2) Uani 1 2 d S T P . .
H1 H 0.669406 0.000001 0.499998 0.102 Uiso 1 2 calc R U P . .
C2 C 0.6988(2) -0.1210(3) 0.5572(3) 0.127(2) Uani 1 1 d . . . . .
H2A H 0.674586 -0.104438 0.585310 0.191 Uiso 1 1 calc R U . . .
H2B H 0.719577 -0.148794 0.583827 0.191 Uiso 1 1 calc R U . . .
H2C H 0.686900 -0.150494 0.521569 0.191 Uiso 1 1 calc R U . . .
C3 C 0.72311(15) -0.0573(3) 0.5271(2) 0.0752(12) Uani 1 1 d . . . . .
C4 C 0.76960(13) -0.0544(2) 0.5266(2) 0.0626(10) Uani 1 1 d . . . . .
H4 H 0.785463 -0.092434 0.545861 0.075 Uiso 1 1 calc R U . . .
C5 C 0.8236(3) -0.0876(5) 0.7199(5) 0.0860(18) Uani 0.624(8) 1 d D . P B 1
C6 C 0.86110(13) -0.0647(2) 0.6708(2) 0.0561(8) Uani 1 1 d D . . . .
C7 C 0.95774(15) -0.1743(3) 0.7317(2) 0.0829(14) Uani 1 1 d . . . . .
H7A H 0.957710 -0.218082 0.706069 0.124 Uiso 1 1 calc R U . . .
H7B H 0.931784 -0.146029 0.719908 0.124 Uiso 1 1 calc R U . . .
H7C H 0.956816 -0.185417 0.779073 0.124 Uiso 1 1 calc R U . . .
C8 C 1.000000 -0.0617(3) 0.7545(3) 0.0715(16) Uani 1 2 d S T P . .
H8A H 0.972930 -0.035548 0.744189 0.107 Uiso 0.5 1 calc R U P . .
H8B H 1.001285 -0.071117 0.802113 0.107 Uiso 1 2 calc R U P . .
H8C H 1.025785 -0.033776 0.741303 0.107 Uiso 0.5 1 calc R U P . .
C9 C 1.000000 -0.1322(3) 0.7163(2) 0.0486(12) Uani 1 2 d S T P . .
C10 C 1.15846(13) 0.1261(2) 0.6283(2) 0.0783(13) Uani 1 1 d . . . . .
H10A H 1.174642 0.153948 0.661215 0.118 Uiso 1 1 calc R U . . .
H10B H 1.174675 0.126396 0.586363 0.118 Uiso 1 1 calc R U . . .
H10C H 1.155504 0.077429 0.644117 0.118 Uiso 1 1 calc R U . . .
C11 C 1.11195(11) 0.15832(17) 0.61784(18) 0.0465(8) Uani 1 1 d . . . . .
C12 C 1.08543(14) 0.1572(2) 0.68249(19) 0.0632(10) Uani 1 1 d . . . . .
H12A H 1.100677 0.185714 0.715898 0.095 Uiso 1 1 calc R U . . .
H12B H 1.082753 0.108581 0.698288 0.095 Uiso 1 1 calc R U . . .
H12C H 1.055893 0.176744 0.674591 0.095 Uiso 1 1 calc R U . . .
C13 C 1.11532(16) 0.2345(2) 0.5902(2) 0.0801(14) Uani 1 1 d . . . . .
H13A H 1.085574 0.252865 0.581787 0.120 Uiso 1 1 calc R U . . .
H13B H 1.132221 0.234063 0.548861 0.120 Uiso 1 1 calc R U . . .
H13C H 1.130298 0.264626 0.622619 0.120 Uiso 1 1 calc R U . . .
C14 C 1.000000 0.3718(3) 0.5429(4) 0.087(2) Uani 1 2 d DS T P . .
C15 C 1.000000 0.2897(3) 0.5379(3) 0.0534(12) Uani 1 2 d S T P A .
C16 C 1.15001(13) 0.2625(2) 0.3901(2) 0.0671(11) Uani 1 1 d . . . . .
H16 H 1.165024 0.218979 0.395715 0.081 Uiso 1 1 calc R U . . .
C17 C 1.08562(14) 0.32739(19) 0.39475(19) 0.0579(9) Uani 1 1 d . . . . .
H17 H 1.054915 0.329917 0.404156 0.069 Uiso 1 1 calc R U . . .
C18 C 1.10699(16) 0.3889(2) 0.3724(2) 0.0682(11) Uani 1 1 d . . . . .
C19 C 1.0817(2) 0.4591(3) 0.3643(3) 0.126(2) Uani 1 1 d . . . . .
H19A H 1.078133 0.481478 0.407670 0.189 Uiso 1 1 calc R U . . .
H19B H 1.052538 0.449834 0.345050 0.189 Uiso 1 1 calc R U . . .
H19C H 1.098392 0.490528 0.335010 0.189 Uiso 1 1 calc R U . . .
C20 C 1.15193(18) 0.3845(2) 0.3596(2) 0.0823(14) Uani 1 1 d . . . . .
H20 H 1.167457 0.425011 0.344806 0.099 Uiso 1 1 calc R U . . .
C21 C 1.17455(15) 0.3211(3) 0.3682(3) 0.0828(14) Uani 1 1 d . . . . .
C22 C 1.22478(18) 0.3135(4) 0.3546(5) 0.164(3) Uani 1 1 d . . . . .
H22A H 1.239157 0.291936 0.393035 0.246 Uiso 1 1 calc R U . . .
H22B H 1.237613 0.360088 0.346406 0.246 Uiso 1 1 calc R U . . .
H22C H 1.229299 0.283484 0.315635 0.246 Uiso 1 1 calc R U . . .
F3A F 0.7914(4) -0.0210(6) 0.7090(8) 0.145(4) Uani 0.376(8) 1 d D U P B 2
F4A F 0.7981(6) -0.1336(8) 0.7097(9) 0.137(4) Uani 0.376(8) 1 d D U P B 2
F5A F 0.8316(4) -0.0782(10) 0.7808(5) 0.135(4) Uani 0.376(8) 1 d D U P B 2
C5A C 0.8202(5) -0.0731(9) 0.7166(8) 0.097(3) Uani 0.376(8) 1 d D . P B 2
F1A F 0.9761(15) 0.4046(17) 0.4953(17) 0.095(8) Uani 0.134(13) 1 d D U P A 2
F2A F 1.0443(6) 0.3903(12) 0.5536(18) 0.125(6) Uani 0.27(3) 1 d D U P A 2

loop_
_atom_site_aniso_label
_atom_site_aniso_U_11
_atom_site_aniso_U_22
_atom_site_aniso_U_33
_atom_site_aniso_U_23
_atom_site_aniso_U_13
_atom_site_aniso_U_12
Ag1 0.03205(18) 0.0464(2) 0.0524(2) 0.00191(16) 0.000 0.000
Ag2 0.04128(14) 0.03595(13) 0.05260(15) 0.00449(11) -0.00216(11) 0.00539(10)
Ag3 0.06481(19) 0.04993(16) 0.05192(17) 0.00602(13) -0.00260(14) -0.01813(13)
Ag4 0.0378(2) 0.0681(3) 0.0736(3) -0.0186(2) 0.000 0.000
S1 0.0307(4) 0.0339(4) 0.0425(4) 0.0001(3) -0.0013(3) -0.0050(3)
S2 0.0372(6) 0.0314(5) 0.0345(5) 0.0050(4) 0.000 0.000
F1 0.159(11) 0.052(4) 0.075(5) 0.008(3) 0.000 0.000
F2 0.244(6) 0.076(3) 0.096(5) -0.029(3) -0.012(5) -0.068(4)
F3 0.106(5) 0.166(5) 0.118(5) -0.049(4) 0.065(4) -0.027(4)
F4 0.077(3) 0.215(8) 0.113(5) -0.021(4) 0.030(3) -0.063(4)
F5 0.149(5) 0.181(6) 0.145(6) 0.080(5) 0.066(4) 0.000(4)
O1 0.072(3) 0.053(2) 0.058(2) -0.0116(18) 0.000 0.000
O2 0.090(3) 0.051(2) 0.061(2) 0.0037(19) 0.000 0.000
O3 0.0607(16) 0.0719(17) 0.0618(14) -0.0016(13) 0.0108(12) -0.0022(13)
O4 0.0585(16) 0.0748(17) 0.0664(17) -0.0008(14) 0.0092(13) -0.0089(12)
N1 0.0493(18) 0.0464(16) 0.0589(18) 0.0071(14) 0.0018(14) -0.0089(13)
N2 0.040(2) 0.059(3) 0.066(3) 0.001(2) 0.000 0.000
C1 0.040(3) 0.133(7) 0.081(5) -0.012(5) 0.000 0.000
C2 0.098(4) 0.142(5) 0.141(6) 0.020(4) 0.010(4) -0.062(4)
C3 0.057(3) 0.093(3) 0.075(3) 0.000(3) 0.004(2) -0.021(2)
C4 0.055(2) 0.065(2) 0.068(3) 0.006(2) -0.002(2) -0.0097(19)
C5 0.085(3) 0.104(4) 0.069(3) -0.008(2) 0.026(2) -0.036(3)
C6 0.0509(17) 0.057(2) 0.0608(16) 0.0031(14) 0.0119(13) 0.0013(13)
C7 0.091(3) 0.099(3) 0.059(3) 0.030(3) 0.007(2) -0.030(3)
C8 0.089(5) 0.083(4) 0.043(3) -0.009(3) 0.000 0.000
C9 0.055(3) 0.053(3) 0.037(3) 0.013(2) 0.000 0.000
C10 0.041(2) 0.094(3) 0.100(3) -0.027(3) -0.020(2) -0.005(2)
C11 0.0427(19) 0.0455(18) 0.051(2) -0.0064(16) -0.0096(16) -0.0094(14)
C12 0.075(3) 0.062(2) 0.052(2) -0.0128(19) -0.004(2) -0.004(2)
C13 0.098(3) 0.054(2) 0.089(3) -0.001(2) -0.016(3) -0.039(2)
C14 0.152(8) 0.046(3) 0.061(4) -0.012(3) 0.000 0.000
C15 0.057(3) 0.041(3) 0.062(3) -0.009(3) 0.000 0.000
C16 0.054(2) 0.057(2) 0.090(3) 0.003(2) 0.002(2) -0.0072(18)
C17 0.058(2) 0.057(2) 0.059(2) 0.0102(19) 0.0090(19) 0.0010(18)
C18 0.085(3) 0.054(2) 0.066(3) 0.014(2) 0.007(2) -0.004(2)
C19 0.152(6) 0.066(3) 0.161(6) 0.047(4) 0.028(5) 0.017(3)
C20 0.097(4) 0.061(3) 0.089(3) 0.011(2) 0.016(3) -0.030(3)
C21 0.056(3) 0.080(3) 0.112(4) -0.002(3) 0.014(3) -0.022(2)
C22 0.066(4) 0.143(6) 0.283(10) 0.019(6) 0.042(5) -0.031(4)
F3A 0.092(6) 0.171(6) 0.173(8) 0.029(7) 0.087(6) 0.020(5)
F4A 0.126(8) 0.150(6) 0.134(8) -0.003(6) 0.062(6) -0.063(5)
F5A 0.133(7) 0.183(10) 0.089(4) 0.008(5) 0.049(4) -0.040(7)
C5A 0.071(4) 0.123(6) 0.096(4) -0.017(5) 0.042(4) -0.019(3)
F1A 0.18(2) 0.047(11) 0.060(12) 0.016(10) -0.016(16) 0.001(16)
F2A 0.196(11) 0.075(7) 0.103(13) -0.021(9) -0.057(10) -0.034(9)

loop_
_atom_type_symbol
_atom_type_description
_atom_type_scat_dispersion_real
_atom_type_scat_dispersion_imag
_atom_type_scat_source
C C 0.0033 0.0016 'International Tables Vol C Tables 4.2.6.8 and 6.1.1.4'
H H 0.0000 0.0000 'International Tables Vol C Tables 4.2.6.8 and 6.1.1.4'
Ag Ag -0.8971 1.1015 'International Tables Vol C Tables 4.2.6.8 and 6.1.1.4'
F F 0.0171 0.0103 'International Tables Vol C Tables 4.2.6.8 and 6.1.1.4'
N N 0.0061 0.0033 'International Tables Vol C Tables 4.2.6.8 and 6.1.1.4'
O O 0.0106 0.0060 'International Tables Vol C Tables 4.2.6.8 and 6.1.1.4'
S S 0.1246 0.1234 'International Tables Vol C Tables 4.2.6.8 and 6.1.1.4'

loop_
_geom_angle_atom_site_label_1
_geom_angle_atom_site_label_2
_geom_angle_atom_site_label_3
_geom_angle
_geom_angle_site_symmetry_1
_geom_angle_site_symmetry_3
_geom_angle_publ_flag
Ag2 Ag1 Ag2 59.29(3) 12_755 . y
Ag2 Ag1 Ag3 95.50(2) 12_755 . y
Ag2 Ag1 Ag3 135.602(17) . . y
Ag2 Ag1 Ag3 95.50(3) . 12_755 y
Ag2 Ag1 Ag3 135.601(17) 12_755 12_755 y
Ag3 Ag1 Ag3 77.42(4) 12_755 . y
S1 Ag1 Ag2 51.26(2) 12_755 . y
S1 Ag1 Ag2 110.00(3) . . y
S1 Ag1 Ag2 110.00(3) 12_755 12_755 y
S1 Ag1 Ag2 51.26(2) . 12_755 y
S1 Ag1 Ag3 127.46(3) . 12_755 y
S1 Ag1 Ag3 127.46(3) 12_755 . y
S1 Ag1 Ag3 52.02(3) . . y
S1 Ag1 Ag3 52.01(3) 12_755 12_755 y
S1 Ag1 S1 156.10(4) . 12_755 y
S1 Ag1 O2 101.94(2) . . y
S1 Ag1 O2 101.94(2) 12_755 . y
O2 Ag1 Ag2 135.40(7) . . y
O2 Ag1 Ag2 135.41(7) . 12_755 y
O2 Ag1 Ag3 88.67(7) . . y
O2 Ag1 Ag3 88.67(7) . 12_755 y
Ag1 Ag2 Ag3 138.95(2) . 9_756 y
Ag1 Ag2 Ag4 97.32(2) . . y
Ag2 Ag2 Ag1 60.353(17) 12_755 . y
Ag2 Ag2 Ag3 98.614(9) 12_755 9_756 y
Ag2 Ag2 Ag4 137.40(2) 12_755 . y
Ag3 Ag2 Ag4 74.235(14) 9_756 . y
S1 Ag2 Ag1 51.58(3) 12_755 . y
S1 Ag2 Ag2 111.37(2) 12_755 12_755 y
S1 Ag2 Ag3 126.14(3) 12_755 9_756 y
S1 Ag2 Ag4 53.22(2) 12_755 . y
S1 Ag2 S2 156.77(3) 12_755 . y
S1 Ag2 O4 99.94(7) 12_755 . y
S2 Ag2 Ag1 111.48(4) . . y
S2 Ag2 Ag2 51.88(2) . 12_755 y
S2 Ag2 Ag3 53.05(3) . 9_756 y
S2 Ag2 Ag4 125.02(3) . . y
S2 Ag2 O4 103.20(7) . . y
O4 Ag2 Ag1 131.99(7) . . y
O4 Ag2 Ag2 133.87(7) . 12_755 y
O4 Ag2 Ag3 88.54(7) . 9_756 y
O4 Ag2 Ag4 88.48(8) . . y
Ag2 Ag3 Ag1 85.40(2) 9_756 . y
S1 Ag3 Ag1 49.54(3) . . y
S1 Ag3 Ag2 81.03(3) . 9_756 y
S1 Ag3 S2 111.28(4) . 9_756 y
S2 Ag3 Ag1 77.83(4) 9_756 . y
S2 Ag3 Ag2 50.05(2) 9_756 9_756 y
N1 Ag3 Ag1 136.97(8) . . y
N1 Ag3 Ag2 137.60(8) . 9_756 y
N1 Ag3 S1 124.25(8) . . y
N1 Ag3 S2 124.37(8) . 9_756 y
Ag2 Ag4 Ag2 85.19(4) 4_556 . y
S1 Ag4 Ag2 80.71(3) 9_756 . y
S1 Ag4 Ag2 49.87(3) 12_755 . y
S1 Ag4 Ag2 49.87(3) 9_756 4_556 y
S1 Ag4 Ag2 80.71(3) 12_755 4_556 y
S1 Ag4 S1 113.62(5) 12_755 9_756 y
N2 Ag4 Ag2 137.41(2) . . y
N2 Ag4 Ag2 137.41(2) . 4_556 y
N2 Ag4 S1 123.19(2) . 9_756 y
N2 Ag4 S1 123.19(2) . 12_755 y
Ag1 S1 Ag3 78.45(3) . . ?
Ag1 S1 Ag4 134.88(3) . 9_756 ?
Ag2 S1 Ag1 77.17(3) 12_755 . ?
Ag2 S1 Ag3 134.66(3) 12_755 . ?
Ag2 S1 Ag4 76.90(4) 12_755 9_756 ?
Ag3 S1 Ag4 94.76(4) . 9_756 ?
C11 S1 Ag1 108.08(11) . . ?
C11 S1 Ag2 109.13(11) . 12_755 ?
C11 S1 Ag3 114.56(11) . . ?
C11 S1 Ag4 115.06(11) . 9_756 ?
Ag2 S2 Ag2 76.25(5) 12_755 . ?
Ag2 S2 Ag3 136.88(4) 12_755 9_756 ?
Ag2 S2 Ag3 136.88(4) . 4_556 ?
Ag2 S2 Ag3 76.90(3) 12_755 4_556 ?
Ag2 S2 Ag3 76.90(3) . 9_756 ?
Ag3 S2 Ag3 101.57(5) 9_756 4_556 ?
C9 S2 Ag2 107.03(12) . . ?
C9 S2 Ag2 107.03(12) . 12_755 ?
C9 S2 Ag3 112.77(9) . 9_756 ?
C9 S2 Ag3 112.77(9) . 4_556 ?
C15 O2 Ag1 104.1(3) . . ?
C6 O4 Ag2 107.0(2) . . ?
C16 N1 Ag3 122.3(3) . . ?
C16 N1 C17 117.1(3) . . ?
C17 N1 Ag3 120.6(2) . . ?
C4 N2 Ag4 121.4(2) 4_556 . ?
C4 N2 Ag4 121.4(2) . . ?
C4 N2 C4 117.2(5) 4_556 . ?
C3 C1 H1 119.0 . . ?
C3 C1 H1 119.0 4_556 . ?
C3 C1 C3 121.9(6) . 4_556 ?
H2A C2 H2B 109.5 . . ?
H2A C2 H2C 109.5 . . ?
H2B C2 H2C 109.5 . . ?
C3 C2 H2A 109.5 . . ?
C3 C2 H2B 109.5 . . ?
C3 C2 H2C 109.5 . . ?
C1 C3 C2 122.5(5) . . ?
C1 C3 C4 116.9(5) . . ?
C4 C3 C2 120.6(5) . . ?
N2 C4 C3 123.5(4) . . ?
N2 C4 H4 118.2 . . ?
C3 C4 H4 118.2 . . ?
F3 C5 F4 105.4(9) . . ?
F3 C5 C6 113.7(7) . . ?
F4 C5 C6 112.0(7) . . ?
F5 C5 F3 106.5(8) . . ?
F5 C5 F4 105.9(9) . . ?
F5 C5 C6 112.6(7) . . ?
O3 C6 O4 129.8(4) . . ?
O3 C6 C5 115.1(5) . . ?
O3 C6 C5A 117.0(7) . . ?
O4 C6 C5 115.0(5) . . ?
O4 C6 C5A 112.8(7) . . ?
H7A C7 H7B 109.5 . . ?
H7A C7 H7C 109.5 . . ?
H7B C7 H7C 109.5 . . ?
C9 C7 H7A 109.5 . . ?
C9 C7 H7B 109.5 . . ?
C9 C7 H7C 109.5 . . ?
H8A C8 H8B 109.5 . . ?
H8A C8 H8C 109.5 . . ?
H8B C8 H8C 109.5 . . ?
C9 C8 H8A 109.5 . . ?
C9 C8 H8B 109.5 . . ?
C9 C8 H8C 109.5 . . ?
C7 C9 S2 108.0(3) 12_755 . ?
C7 C9 S2 108.0(3) . . ?
C7 C9 C7 112.4(5) 12_755 . ?
C7 C9 C8 110.4(3) . . ?
C7 C9 C8 110.4(3) 12_755 . ?
C8 C9 S2 107.5(3) . . ?
H10A C10 H10B 109.5 . . ?
H10A C10 H10C 109.5 . . ?
H10B C10 H10C 109.5 . . ?
C11 C10 H10A 109.5 . . ?
C11 C10 H10B 109.5 . . ?
C11 C10 H10C 109.5 . . ?
C10 C11 S1 107.7(2) . . ?
C10 C11 C13 110.9(3) . . ?
C12 C11 S1 109.2(2) . . ?
C12 C11 C10 110.7(3) . . ?
C12 C11 C13 110.7(3) . . ?
C13 C11 S1 107.5(2) . . ?
C11 C12 H12A 109.5 . . ?
C11 C12 H12B 109.5 . . ?
C11 C12 H12C 109.5 . . ?
H12A C12 H12B 109.5 . . ?
H12A C12 H12C 109.5 . . ?
H12B C12 H12C 109.5 . . ?
C11 C13 H13A 109.5 . . ?
C11 C13 H13B 109.5 . . ?
C11 C13 H13C 109.5 . . ?
H13A C13 H13B 109.5 . . ?
H13A C13 H13C 109.5 . . ?
H13B C13 H13C 109.5 . . ?
F1 C14 C15 115.3(7) . . ?
F1 C14 F2A 90.9(14) . 12_755 ?
F2 C14 F1 112.6(7) 12_755 . ?
F2 C14 F1 112.6(7) . . ?
F2 C14 F2 89.8(14) . 12_755 ?
F2 C14 C15 112.0(6) . . ?
F2 C14 C15 112.0(6) 12_755 . ?
F2 C14 F2A 31.2(10) 12_755 12_755 ?
F2 C14 F2A 120(2) . 12_755 ?
F1A C14 C15 114.4(16) . . ?
F1A C14 C15 114.3(16) 12_755 . ?
F1A C14 F1A 65(4) 12_755 . ?
F1A C14 F2A 120(2) . . ?
F1A C14 F2A 120(2) 12_755 12_755 ?
F1A C14 F2A 59(3) 12_755 . ?
F1A C14 F2A 59(3) . 12_755 ?
F2A C14 C15 105.0(11) 12_755 . ?
F2A C14 C15 105.0(11) . . ?
F2A C14 F2A 146(3) 12_755 . ?
O1 C15 O2 129.6(5) . . ?
O1 C15 C14 115.2(5) . . ?
O2 C15 C14 115.2(5) . . ?
N1 C16 H16 118.2 . . ?
N1 C16 C21 123.7(4) . . ?
C21 C16 H16 118.2 . . ?
N1 C17 H17 118.1 . . ?
N1 C17 C18 123.7(4) . . ?
C18 C17 H17 118.1 . . ?
C17 C18 C19 121.4(4) . . ?
C20 C18 C17 117.4(4) . . ?
C20 C18 C19 121.2(4) . . ?
C18 C19 H19A 109.5 . . ?
C18 C19 H19B 109.5 . . ?
C18 C19 H19C 109.5 . . ?
H19A C19 H19B 109.5 . . ?
H19A C19 H19C 109.5 . . ?
H19B C19 H19C 109.5 . . ?
C18 C20 H20 119.6 . . ?
C18 C20 C21 120.7(4) . . ?
C21 C20 H20 119.6 . . ?
C16 C21 C22 119.9(5) . . ?
C20 C21 C16 117.4(4) . . ?
C20 C21 C22 122.7(5) . . ?
C21 C22 H22A 109.5 . . ?
C21 C22 H22B 109.5 . . ?
C21 C22 H22C 109.5 . . ?
H22A C22 H22B 109.5 . . ?
H22A C22 H22C 109.5 . . ?
H22B C22 H22C 109.5 . . ?
F3A C5A C6 112.1(11) . . ?
F3A C5A F4A 107.3(14) . . ?
F3A C5A F5A 109.5(14) . . ?
F4A C5A C6 115.2(13) . . ?
F4A C5A F5A 99.7(14) . . ?
F5A C5A C6 112.3(11) . . ?
C14 F1A F1A 58(2) . 12_755 ?
C14 F1A F2A 62(2) . 12_755 ?
F1A F2A C14 58.8(16) 12_755 . ?

loop_
_geom_bond_atom_site_label_1
_geom_bond_atom_site_label_2
_geom_bond_distance
_geom_bond_site_symmetry_2
_geom_bond_publ_flag
Ag1 Ag2 3.0852(11) . y
Ag1 Ag2 3.0852(11) 12_755 y
Ag1 Ag3 3.1923(11) . y
Ag1 Ag3 3.1922(12) 12_755 y
Ag1 S1 2.4790(14) 12_755 y
Ag1 S1 2.4790(14) . y
Ag1 O2 2.482(4) . y
Ag2 Ag2 3.0521(16) 12_755 y
Ag2 Ag3 3.1404(14) 9_756 y
Ag2 Ag4 3.1438(12) . y
Ag2 S1 2.4680(11) 12_755 y
Ag2 S2 2.4719(12) . y
Ag2 O4 2.473(3) . y
Ag3 S1 2.5681(13) . y
Ag3 S2 2.5768(11) 9_756 y
Ag3 N1 2.279(3) . y
Ag4 S1 2.5853(11) 9_756 y
Ag4 S1 2.5853(11) 12_755 y
Ag4 N2 2.291(4) . y
S1 C11 1.886(3) . ?
S2 C9 1.885(5) . ?
F1 C14 1.333(10) . ?
F2 C14 1.328(7) . ?
F3 C5 1.323(10) . ?
F4 C5 1.327(10) . ?
F5 C5 1.314(10) . ?
O1 C15 1.229(6) . ?
O2 C15 1.237(6) . ?
O3 C6 1.228(4) . ?
O4 C6 1.238(4) . ?
N1 C16 1.320(5) . ?
N1 C17 1.328(4) . ?
N2 C4 1.336(4) . ?
N2 C4 1.336(4) 4_556 ?
C1 H1 0.9300 . ?
C1 C3 1.363(6) . ?
C1 C3 1.363(6) 4_556 ?
C2 H2A 0.9600 . ?
C2 H2B 0.9600 . ?
C2 H2C 0.9600 . ?
C2 C3 1.508(6) . ?
C3 C4 1.379(5) . ?
C4 H4 0.9300 . ?
C5 C6 1.536(8) . ?
C6 C5A 1.522(12) . ?
C7 H7A 0.9600 . ?
C7 H7B 0.9600 . ?
C7 H7C 0.9600 . ?
C7 C9 1.507(5) . ?
C8 H8A 0.9600 . ?
C8 H8B 0.9600 . ?
C8 H8C 0.9600 . ?
C8 C9 1.512(7) . ?
C10 H10A 0.9600 . ?
C10 H10B 0.9600 . ?
C10 H10C 0.9600 . ?
C10 C11 1.517(5) . ?
C11 C12 1.502(5) . ?
C11 C13 1.520(5) . ?
C12 H12A 0.9600 . ?
C12 H12B 0.9600 . ?
C12 H12C 0.9600 . ?
C13 H13A 0.9600 . ?
C13 H13B 0.9600 . ?
C13 H13C 0.9600 . ?
C14 C15 1.529(8) . ?
C14 F1A 1.327(18) . ?
C14 F1A 1.327(18) 12_755 ?
C14 F2A 1.373(15) . ?
C14 F2A 1.373(15) 12_755 ?
C16 H16 0.9300 . ?
C16 C21 1.380(6) . ?
C17 H17 0.9300 . ?
C17 C18 1.380(5) . ?
C18 C19 1.513(6) . ?
C18 C20 1.358(6) . ?
C19 H19A 0.9600 . ?
C19 H19B 0.9600 . ?
C19 H19C 0.9600 . ?
C20 H20 0.9300 . ?
C20 C21 1.365(6) . ?
C21 C22 1.519(7) . ?
C22 H22A 0.9600 . ?
C22 H22B 0.9600 . ?
C22 H22C 0.9600 . ?
F3A C5A 1.301(15) . ?
F4A C5A 1.308(14) . ?
F5A C5A 1.317(16) . ?
F1A F1A 1.42(9) 12_755 ?
F1A F2A 1.33(6) 12_755 ?

loop_
_geom_torsion_atom_site_label_1
_geom_torsion_atom_site_label_2
_geom_torsion_atom_site_label_3
_geom_torsion_atom_site_label_4
_geom_torsion
_geom_torsion_site_symmetry_1
_geom_torsion_site_symmetry_2
_geom_torsion_site_symmetry_3
_geom_torsion_site_symmetry_4
_geom_torsion_publ_flag
Ag1 S1 C11 C10 162.5(3) . . . . ?
Ag1 S1 C11 C12 42.2(3) . . . . ?
Ag1 S1 C11 C13 -77.9(3) . . . . ?
Ag1 O2 C15 O1 0.000(2) . . . . ?
Ag1 O2 C15 C14 180.000(1) . . . . ?
Ag2 S1 C11 C10 80.2(3) 12_755 . . . ?
Ag2 S1 C11 C12 -40.1(3) 12_755 . . . ?
Ag2 S1 C11 C13 -160.2(2) 12_755 . . . ?
Ag2 S2 C9 C7 -78.9(3) 12_755 . . 12_755 ?
Ag2 S2 C9 C7 159.3(3) 12_755 . . . ?
Ag2 S2 C9 C7 78.9(3) . . . . ?
Ag2 S2 C9 C7 -159.3(3) . . . 12_755 ?
Ag2 S2 C9 C8 40.22(4) 12_755 . . . ?
Ag2 S2 C9 C8 -40.22(4) . . . . ?
Ag2 O4 C6 O3 -0.8(5) . . . . ?
Ag2 O4 C6 C5 175.4(5) . . . . ?
Ag2 O4 C6 C5A -172.8(7) . . . . ?
Ag3 S1 C11 C10 -112.3(3) . . . . ?
Ag3 S1 C11 C12 127.5(2) . . . . ?
Ag3 S1 C11 C13 7.4(3) . . . . ?
Ag3 S2 C9 C7 -118.1(3) 4_556 . . . ?
Ag3 S2 C9 C7 118.1(3) 9_756 . . 12_755 ?
Ag3 S2 C9 C7 -3.7(3) 9_756 . . . ?
Ag3 S2 C9 C7 3.7(3) 4_556 . . 12_755 ?
Ag3 S2 C9 C8 -122.83(6) 9_756 . . . ?
Ag3 S2 C9 C8 122.83(7) 4_556 . . . ?
Ag3 N1 C16 C21 -179.9(4) . . . . ?
Ag3 N1 C17 C18 -179.4(3) . . . . ?
Ag4 S1 C11 C10 -3.9(3) 9_756 . . . ?
Ag4 S1 C11 C12 -124.2(2) 9_756 . . . ?
Ag4 S1 C11 C13 115.7(3) 9_756 . . . ?
Ag4 N2 C4 C3 -179.2(3) . . . . ?
F1 C14 C15 O1 0.000(2) . . . . ?
F1 C14 C15 O2 180.000(2) . . . . ?
F2 C14 C15 O1 -130.4(8) . . . . ?
F2 C14 C15 O1 130.4(8) 12_755 . . . ?
F2 C14 C15 O2 49.6(8) . . . . ?
F2 C14 C15 O2 -49.6(8) 12_755 . . . ?
F3 C5 C6 O3 -143.7(8) . . . . ?
F3 C5 C6 O4 39.5(10) . . . . ?
F4 C5 C6 O3 -24.3(11) . . . . ?
F4 C5 C6 O4 158.9(8) . . . . ?
F5 C5 C6 O3 95.0(9) . . . . ?
F5 C5 C6 O4 -81.8(9) . . . . ?
O3 C6 C5A F3A -87.8(14) . . . . ?
O3 C6 C5A F4A 35.3(18) . . . . ?
O3 C6 C5A F5A 148.4(12) . . . . ?
O4 C6 C5A F3A 85.3(14) . . . . ?
O4 C6 C5A F4A -151.6(14) . . . . ?
O4 C6 C5A F5A -38.5(15) . . . . ?
N1 C16 C21 C20 -0.6(8) . . . . ?
N1 C16 C21 C22 179.4(6) . . . . ?
N1 C17 C18 C19 -179.0(5) . . . . ?
N1 C17 C18 C20 -0.7(7) . . . . ?
C1 C3 C4 N2 -1.5(6) . . . . ?
C2 C3 C4 N2 179.1(4) . . . . ?
C3 C1 C3 C2 -179.9(6) 4_556 . . . ?
C3 C1 C3 C4 0.7(3) 4_556 . . . ?
C4 N2 C4 C3 0.8(3) 4_556 . . . ?
C15 C14 F1A F1A -106.6(18) . . . 12_755 ?
C15 C14 F1A F2A 93(2) . . . 12_755 ?
C15 C14 F2A F1A 110(2) . . . 12_755 ?
C16 N1 C17 C18 0.2(6) . . . . ?
C17 N1 C16 C21 0.5(6) . . . . ?
C17 C18 C20 C21 0.6(7) . . . . ?
C18 C20 C21 C16 0.0(8) . . . . ?
C18 C20 C21 C22 -180.0(6) . . . . ?
C19 C18 C20 C21 178.9(5) . . . . ?
F1A C14 C15 O1 36(2) . . . . ?
F1A C14 C15 O1 -36(2) 12_755 . . . ?
F1A C14 C15 O2 -144(2) . . . . ?
F1A C14 C15 O2 144(2) 12_755 . . . ?
F1A C14 F1A F2A -160.0(13) 12_755 . . 12_755 ?
F1A C14 F2A F1A -21.0(16) . . . 12_755 ?
F2A C14 C15 O1 -98.3(16) . . . . ?
F2A C14 C15 O1 98.3(16) 12_755 . . . ?
F2A C14 C15 O2 81.7(16) . . . . ?
F2A C14 C15 O2 -81.7(16) 12_755 . . . ?
F2A C14 F1A F1A 160.0(13) 12_755 . . 12_755 ?
F2A C14 F1A F1A 19.9(15) . . . 12_755 ?
F2A C14 F1A F2A -140(3) . . . 12_755 ?
F2A C14 F2A F1A -100(5) 12_755 . . 12_755 ?
